data_7229677
loop_
_publ_author_name
'Zhang, Ya-Xin'
'Li, Meng'
'Liu, Bi-Ying'
'Wu, Zhi-Lei'
'Wei, Hai-Ying'
'Wang, Wen-Min'

_publ_section_title
;
 A series of planar tetranuclear lanthanide complexes: axial ligand
 modulated magnetic dynamics in Dy4 species
;
_journal_issue 87
_journal_name_full 'RSC Advances'
_journal_page_first 55523
_journal_paper_doi 10.1039/C7RA11750G
_journal_volume 7
_journal_year 2017
_chemical_formula_moiety 'C146 H156 Dy4 N12 O22, 4(C2 H3 N)'
_chemical_formula_sum 'C154 H168 Dy4 N16 O22'
_chemical_formula_weight 3245.03
_space_group_crystal_system triclinic
_space_group_IT_number 2
_space_group_name_Hall '-P 1'
_space_group_name_H-M_alt 'P -1'
_symmetry_space_group_name_Hall '-P 1'
_symmetry_space_group_name_H-M 'P -1'
_atom_sites_solution_hydrogens mixed
_atom_sites_solution_primary iterative
_audit_creation_date 2017-08-25
_audit_creation_method
;
Olex2 1.2
(compiled 2017.08.10 svn.r3458 for OlexSys, GUI svn.r5381)
;
_audit_update_record
;
2017-09-03 deposited with the CCDC.
2017-12-01 downloaded from the CCDC.
;
_cell_angle_alpha 68.0810(10)
_cell_angle_beta 73.9990(10)
_cell_angle_gamma 71.2970(10)
_cell_formula_units_Z 1
_cell_length_a 15.0463(5)
_cell_length_b 15.9891(6)
_cell_length_c 17.9493(6)
_cell_measurement_reflns_used 9913
_cell_measurement_temperature 293(2)
_cell_measurement_theta_max 28.312
_cell_measurement_theta_min 3.094
_cell_volume 3734.3(2)
_computing_cell_refinement 'SAINT v8.37A (Bruker, 2015)'
_computing_data_reduction 'SAINT v8.37A (Bruker, 2015)'
_computing_molecular_graphics 'Olex2 (Dolomanov et al., 2009)'
_computing_publication_material 'Olex2 (Dolomanov et al., 2009)'
_computing_structure_refinement 'XL (Sheldrick, 2008)'
_computing_structure_solution
;
Superflip (Palatinus & Chapuis, 2007;Palatinus & van der Lee, 2008;
Palatinus et al., 2012)
;
_diffrn_ambient_temperature 293(2)
_diffrn_measured_fraction_theta_full 0.995
_diffrn_measured_fraction_theta_max 0.995
_diffrn_measurement_device_type 'CCD area detector'
_diffrn_measurement_method 'phi and omega scans'
_diffrn_radiation_monochromator graphite
_diffrn_radiation_type MoK\a
_diffrn_radiation_wavelength 0.71073
_diffrn_reflns_av_R_equivalents 0.0228
_diffrn_reflns_av_unetI/netI 0.0245
_diffrn_reflns_Laue_measured_fraction_full 0.995
_diffrn_reflns_Laue_measured_fraction_max 0.995
_diffrn_reflns_limit_h_max 17
_diffrn_reflns_limit_h_min -17
_diffrn_reflns_limit_k_max 18
_diffrn_reflns_limit_k_min -19
_diffrn_reflns_limit_l_max 21
_diffrn_reflns_limit_l_min -21
_diffrn_reflns_number 45210
_diffrn_reflns_point_group_measured_fraction_full 0.995
_diffrn_reflns_point_group_measured_fraction_max 0.995
_diffrn_reflns_theta_full 25.006
_diffrn_reflns_theta_max 25.006
_diffrn_reflns_theta_min 2.935
_exptl_absorpt_coefficient_mu 2.049
_exptl_absorpt_correction_T_max 0.7457
_exptl_absorpt_correction_T_min 0.5633
_exptl_absorpt_correction_type multi-scan
_exptl_absorpt_process_details
;
SADABS-2014/5 (Bruker,2014/5) was used for absorption correction.
wR2(int) was 0.0733 before and 0.0433 after correction.
The Ratio of minimum to maximum transmission is 0.7554.
The \l/2 correction factor is 0.00150.
;
_exptl_crystal_colour colorless
_exptl_crystal_density_diffrn 1.443
_exptl_crystal_description block
_exptl_crystal_F_000 1644
_exptl_crystal_size_max 0.35
_exptl_crystal_size_mid 0.24
_exptl_crystal_size_min 0.12
_refine_diff_density_max 2.412
_refine_diff_density_min -1.511
_refine_diff_density_rms 0.115
_refine_ls_extinction_method none
_refine_ls_goodness_of_fit_ref 1.025
_refine_ls_hydrogen_treatment mixed
_refine_ls_matrix_type full
_refine_ls_number_parameters 919
_refine_ls_number_reflns 13083
_refine_ls_number_restraints 55
_refine_ls_restrained_S_all 1.029
_refine_ls_R_factor_all 0.0452
_refine_ls_R_factor_gt 0.0362
_refine_ls_shift/su_max 0.001
_refine_ls_shift/su_mean 0.000
_refine_ls_structure_factor_coef Fsqd
_refine_ls_weighting_details 'w=1/[\s^2^(Fo^2^)+(0.0510P)^2^+17.1520P] where P=(Fo^2^+2Fc^2^)/3'
_refine_ls_weighting_scheme calc
_refine_ls_wR_factor_gt 0.0949
_refine_ls_wR_factor_ref 0.1025
_reflns_Friedel_coverage 0.000
_reflns_number_gt 11031
_reflns_number_total 13083
_reflns_threshold_expression 'I > 2\s(I)'
_cod_data_source_file c7ra11750g2.cif
_cod_data_source_block 9
_cod_database_code 7229677
_shelx_shelxl_version_number 2016/6
_shelx_space_group_comment
;
The symmetry employed for this shelxl refinement is uniquely defined
by the following loop, which should always be used as a source of
symmetry information in preference to the above space-group names.
They are only intended as comments.
;
_shelx_estimated_absorpt_t_max 0.791
_shelx_estimated_absorpt_t_min 0.534
_olex2_refinement_description
;
1. Fixed Uiso
 At 1.2 times of:
  All C(H) groups
 At 1.5 times of:
  All C(H,H,H) groups
2. Restrained distances
 C71B-C72B
 2.5 with sigma of 0.02
 C72A-C73A
 2.2 with sigma of 0.02
 H11-O11
 0.85 with sigma of 0.02
 C71B-C70 \\sim C70-C71A
 with sigma of 0.02
 C72A-C70 \\sim C70-C72B
 with sigma of 0.02
 C73B-C70 \\sim C70-C73A
 with sigma of 0.02
3. Rigid bond restraints
 C17, C16
 with sigma for 1-2 distances of 0.01 and sigma for 1-3 distances of 0.02
4. Uiso/Uaniso restraints and constraints
Uanis(N8) \\sim Ueq: with sigma of 0.01 and sigma for terminal atoms of 0.02
Uanis(C75) \\sim Ueq, Uanis(C74) \\sim Ueq: with sigma of 0.01 and sigma for
terminal atoms of 0.02
Uanis(C72A) \\sim Ueq, Uanis(C72B) \\sim Ueq, Uanis(C73B) \\sim Ueq,
Uanis(C71B) \\sim Ueq: with sigma of 0.01 and sigma for terminal atoms of 0.02
Uanis(C16) \\sim Ueq: with sigma of 0.01 and sigma for terminal atoms of 0.02
Uanis(C71B) = Uanis(C71A)
Uanis(C73B) = Uanis(C73A)
Uanis(C72B) = Uanis(C72A)
5. Others
 Sof(C71B)=Sof(H71A)=Sof(H71B)=Sof(H71C)=1-FVAR(1)
 Sof(C71A)=Sof(H71D)=Sof(H71E)=Sof(H71F)=FVAR(1)
 Sof(C72B)=Sof(H72A)=Sof(H72B)=Sof(H72C)=1-FVAR(2)
 Sof(C72A)=Sof(H72D)=Sof(H72E)=Sof(H72F)=FVAR(2)
 Sof(C73B)=Sof(H73A)=Sof(H73B)=Sof(H73C)=1-FVAR(3)
 Sof(C73A)=Sof(H73D)=Sof(H73E)=Sof(H73F)=FVAR(3)
6.a Aromatic/amide H refined with riding coordinates:
 C51(H51), C44(H44), C24(H24), C27(H27), C57(H57), C45(H45), C41(H41),
 C28(H28), C49(H49), C68(H68), C15(H15), C11(H11A), C16(H16), C10(H10),
 C33(H33), C42(H42), C37(H37), C4(H4), C23(H23), C25(H25), C32(H32), C34(H34),
 C6(H6), C3(H3), C8(H8), C38(H38), C40(H40), C17(H17), C21(H21), C50(H50),
 C20(H20), C1A(H1AA)
6.b Idealised Me refined as rotating group:
 C18(H18A,H18B,H18C), C54(H54A,H54B,H54C), C53(H53A,H53B,H53C), C52(H52A,H52B,
 H52C), C64(H64A,H64B,H64C), C1(H1A,H1B,H1C), C65(H65A,H65B,H65C), C35(H35A,
 H35B,H35C), C61(H61A,H61B,H61C), C63(H63A,H63B,H63C), C62(H62A,H62B,H62C),
 C60(H60A,H60B,H60C), C72B(H72A,H72B,H72C), C73B(H73A,H73B,H73C), C71B(H71A,
 H71B,H71C), C76(H76A,H76B,H76C), C74(H74A,H74B,H74C), C73A(H73D,H73E,H73F),
 C72A(H72D,H72E,H72F), C71A(H71D,H71E,H71F)
;
_olex2_submission_special_instructions 'No special instructions were received'

loop_
_space_group_symop_operation_xyz
'x, y, z'
'-x, -y, -z'

loop_
_atom_site_label
_atom_site_type_symbol
_atom_site_fract_x
_atom_site_fract_y
_atom_site_fract_z
_atom_site_U_iso_or_equiv
_atom_site_adp_type
_atom_site_occupancy
_atom_site_site_symmetry_order
_atom_site_calc_flag
_atom_site_refinement_flags_posn
_atom_site_refinement_flags_adp
_atom_site_refinement_flags_occupancy
_atom_site_disorder_assembly
_atom_site_disorder_group
Dy1 Dy 0.63871(2) 0.61322(2) 0.36198(2) 0.01867(7) Uani 1 1 d . . . . .
Dy2 Dy 0.60703(2) 0.39255(2) 0.49695(2) 0.01857(7) Uani 1 1 d . . . . .
O4 O 0.5309(2) 0.3274(2) 0.62996(18) 0.0211(6) Uani 1 1 d . . . . .
O6 O 0.5874(2) 0.4875(2) 0.36193(18) 0.0232(7) Uani 1 1 d . . . . .
O2 O 0.7369(2) 0.4649(2) 0.42005(18) 0.0221(7) Uani 1 1 d . . . . .
O9 O 0.5865(3) 0.2857(2) 0.4502(2) 0.0339(8) Uani 1 1 d . . . . .
O10 O 0.7246(2) 0.2537(2) 0.5363(2) 0.0335(8) Uani 1 1 d . . . . .
O8 O 0.7117(2) 0.6579(2) 0.4344(2) 0.0292(7) Uani 1 1 d . . . . .
O11 O 0.4390(2) 0.4475(2) 0.50684(18) 0.0201(6) Uani 1 1 d D . . . .
O7 O 0.6370(2) 0.7662(2) 0.2941(2) 0.0269(7) Uani 1 1 d . . . . .
N6 N 0.6280(3) 0.6194(3) 0.2216(2) 0.0271(9) Uani 1 1 d . . . . .
N5 N 0.4206(3) 0.5525(3) 0.0966(2) 0.0317(10) Uani 1 1 d . . . . .
N4 N 0.6838(3) 0.3932(3) 0.6071(2) 0.0248(8) Uani 1 1 d . . . . .
N2 N 0.8128(3) 0.5924(3) 0.2910(2) 0.0276(9) Uani 1 1 d . . . . .
O5 O 0.1438(4) 0.6516(4) -0.1559(3) 0.0735(16) Uani 1 1 d . . . . .
N1 N 1.1158(3) 0.3663(3) 0.2664(3) 0.0342(10) Uani 1 1 d . . . . .
N3 N 0.7481(3) 0.1945(3) 0.8780(2) 0.0334(10) Uani 1 1 d . . . . .
C29 C 0.5823(3) 0.2925(3) 0.6895(3) 0.0245(10) Uani 1 1 d . . . . .
O1 O 1.5244(3) 0.1819(3) 0.0935(3) 0.0488(10) Uani 1 1 d . . . . .
C46 C 0.5452(3) 0.4998(3) 0.3016(3) 0.0229(10) Uani 1 1 d . . . . .
O3 O 0.9737(3) -0.0444(4) 1.1753(3) 0.0658(14) Uani 1 1 d . . . . .
C47 C 0.5675(3) 0.5684(3) 0.2252(3) 0.0236(10) Uani 1 1 d . . . . .
C31 C 0.7148(3) 0.2970(3) 0.7439(3) 0.0259(10) Uani 1 1 d . . . . .
C51 C 0.6525(4) 0.6803(4) 0.1516(3) 0.0351(12) Uani 1 1 d . . . . .
H51 H 0.693678 0.714233 0.149227 0.042 Uiso 1 1 calc R . . . .
C48 C 0.5272(3) 0.5844(3) 0.1567(3) 0.0271(10) Uani 1 1 d . . . . .
C67 C 0.6166(4) 0.1986(4) 0.4612(3) 0.0356(12) Uani 1 1 d . . . . .
C30 C 0.6620(3) 0.3286(3) 0.6804(3) 0.0237(10) Uani 1 1 d . . . . .
C44 C 0.4382(4) 0.4704(4) 0.2395(3) 0.0289(11) Uani 1 1 d . . . . .
H44 H 0.393747 0.438054 0.245658 0.035 Uiso 1 1 calc R . . . .
C24 C 0.9071(4) -0.0681(4) 1.0789(4) 0.0472(15) Uani 1 1 d . . . . .
H24 H 0.927178 -0.132350 1.100417 0.057 Uiso 1 1 calc R . . . .
C18 C 1.0019(5) -0.1401(6) 1.2102(4) 0.074(2) Uani 1 1 d . . . . .
H18A H 1.038810 -0.167815 1.168623 0.111 Uiso 1 1 calc GR . . . .
H18B H 0.946535 -0.164590 1.235662 0.111 Uiso 1 1 calc GR . . . .
H18C H 1.039842 -0.154122 1.250403 0.111 Uiso 1 1 calc GR . . . .
C14 C 0.9667(3) 0.4791(3) 0.2821(3) 0.0279(10) Uani 1 1 d . . . . .
C27 C 0.6163(4) 0.1907(4) 0.8233(3) 0.0322(11) Uani 1 1 d . . . . .
H27 H 0.600675 0.144139 0.870766 0.039 Uiso 1 1 calc R . . . .
C57 C 0.7285(4) 0.8086(4) 0.3547(3) 0.0356(12) Uani 1 1 d . . . . .
H57 H 0.757270 0.854853 0.348496 0.043 Uiso 1 1 calc R . . . .
C45 C 0.4820(4) 0.4514(3) 0.3064(3) 0.0280(10) Uani 1 1 d . . . . .
H45 H 0.467710 0.405108 0.354649 0.034 Uiso 1 1 calc R . . . .
C41 C 0.1432(4) 0.6458(5) -0.0233(4) 0.0468(15) Uani 1 1 d . . . . .
H41 H 0.078115 0.673238 -0.019273 0.056 Uiso 1 1 calc R . . . .
C36 C 0.1943(5) 0.6277(4) -0.0942(4) 0.0481(16) Uani 1 1 d . . . . .
C54 C 0.6368(5) 0.9259(4) 0.1599(4) 0.0460(14) Uani 1 1 d . . . . .
H54A H 0.612651 0.987807 0.126208 0.069 Uiso 1 1 calc GR . . . .
H54B H 0.598686 0.886275 0.162939 0.069 Uiso 1 1 calc GR . . . .
H54C H 0.701640 0.902752 0.136616 0.069 Uiso 1 1 calc GR . . . .
C53 C 0.6892(5) 0.9936(4) 0.2395(4) 0.0485(15) Uani 1 1 d . . . . .
H53A H 0.755119 0.971381 0.218233 0.073 Uiso 1 1 calc GR . . . .
H53B H 0.683590 0.997288 0.292857 0.073 Uiso 1 1 calc GR . . . .
H53C H 0.664565 1.054196 0.203942 0.073 Uiso 1 1 calc GR . . . .
C58 C 0.7493(4) 0.7246(4) 0.4179(3) 0.0314(11) Uani 1 1 d . . . . .
C28 C 0.5620(3) 0.2227(4) 0.7619(3) 0.0304(11) Uani 1 1 d . . . . .
H28 H 0.511515 0.197107 0.769506 0.036 Uiso 1 1 calc R . . . .
C66 C 0.5678(5) 0.1596(4) 0.4207(4) 0.0436(14) Uani 1 1 d . . . . .
C49 C 0.5570(4) 0.6496(4) 0.0829(3) 0.0355(12) Uani 1 1 d . . . . .
H49 H 0.534132 0.660355 0.036210 0.043 Uiso 1 1 calc R . . . .
C56 C 0.6678(3) 0.8282(3) 0.3002(3) 0.0267(10) Uani 1 1 d . . . . .
C68 C 0.6864(4) 0.1411(4) 0.5056(4) 0.0486(15) Uani 1 1 d . . . . .
H68 H 0.700769 0.077925 0.512387 0.058 Uiso 1 1 calc R . . . .
C15 C 1.0042(4) 0.5492(4) 0.2175(4) 0.0415(14) Uani 1 1 d . . . . .
H15 H 1.067504 0.535449 0.192007 0.050 Uiso 1 1 calc R . . . .
C11 C 0.8839(3) 0.3507(3) 0.4132(3) 0.0267(10) Uani 1 1 d . . . . .
H11A H 0.858940 0.306841 0.458206 0.032 Uiso 1 1 calc R . . . .
C16 C 0.9481(4) 0.6372(4) 0.1921(4) 0.0490(16) Uani 1 1 d . U . . .
H16 H 0.972587 0.684046 0.150301 0.059 Uiso 1 1 calc R . . . .
C43 C 0.4595(3) 0.5348(4) 0.1661(3) 0.0287(11) Uani 1 1 d . . . . .
C10 C 0.9794(3) 0.3244(4) 0.3738(3) 0.0309(11) Uani 1 1 d . . . . .
H10 H 1.014768 0.263630 0.392749 0.037 Uiso 1 1 calc R . . . .
C33 C 0.8111(4) 0.4042(4) 0.6565(3) 0.0345(12) Uani 1 1 d . . . . .
H33 H 0.860453 0.432010 0.647098 0.041 Uiso 1 1 calc R . . . .
C42 C 0.3315(4) 0.5654(4) 0.1041(3) 0.0328(11) Uani 1 1 d . . . . .
H42 H 0.293853 0.563731 0.155113 0.039 Uiso 1 1 calc R . . . .
C37 C 0.2915(5) 0.5876(5) -0.1008(4) 0.0504(16) Uani 1 1 d . . . . .
H37 H 0.326530 0.576012 -0.149010 0.061 Uiso 1 1 calc R . . . .
C55 C 0.6328(4) 0.9270(4) 0.2450(3) 0.0342(12) Uani 1 1 d . . . . .
C4 C 1.2801(4) 0.1832(4) 0.1876(4) 0.0446(14) Uani 1 1 d . . . . .
H4 H 1.238400 0.146538 0.197504 0.054 Uiso 1 1 calc R . . . .
C26 C 0.6921(3) 0.2253(3) 0.8164(3) 0.0296(11) Uani 1 1 d . . . . .
C22 C 0.8261(3) 0.0676(4) 0.9817(3) 0.0365(13) Uani 1 1 d . . . . .
C23 C 0.8557(4) -0.0277(4) 1.0130(3) 0.0436(14) Uani 1 1 d . . . . .
H23 H 0.842028 -0.065543 0.991110 0.052 Uiso 1 1 calc R . . . .
C25 C 0.7725(4) 0.1072(4) 0.9142(3) 0.0383(13) Uani 1 1 d . . . . .
H25 H 0.755605 0.067011 0.897201 0.046 Uiso 1 1 calc R . . . .
C32 C 0.7910(4) 0.3376(4) 0.7291(3) 0.0324(11) Uani 1 1 d . . . . .
H32 H 0.828002 0.318967 0.768998 0.039 Uiso 1 1 calc R . . . .
C69 C 0.7378(4) 0.1707(4) 0.5415(3) 0.0382(13) Uani 1 1 d . . . . .
C12 C 0.8268(3) 0.4395(3) 0.3869(3) 0.0268(10) Uani 1 1 d . . . . .
C70 C 0.8151(4) 0.0965(4) 0.5906(4) 0.0466(14) Uani 1 1 d D . . . .
C13 C 0.8697(3) 0.5048(3) 0.3179(3) 0.0247(10) Uani 1 1 d . . . . .
C34 C 0.7550(3) 0.4297(4) 0.5963(3) 0.0301(11) Uani 1 1 d . . . . .
H34 H 0.769207 0.474356 0.546764 0.036 Uiso 1 1 calc R . . . .
C6 C 1.3126(4) 0.3149(4) 0.1968(4) 0.0438(14) Uani 1 1 d . . . . .
H6 H 1.292452 0.368273 0.212388 0.053 Uiso 1 1 calc R . . . .
C9 C 1.0204(3) 0.3867(4) 0.3084(3) 0.0315(11) Uani 1 1 d . . . . .
C3 C 1.3718(4) 0.1593(4) 0.1477(4) 0.0432(14) Uani 1 1 d . . . . .
H3 H 1.391492 0.106937 0.130620 0.052 Uiso 1 1 calc R . . . .
C8 C 1.1501(4) 0.2876(4) 0.2540(3) 0.0367(12) Uani 1 1 d . . . . .
H8 H 1.111695 0.246063 0.271074 0.044 Uiso 1 1 calc R . . . .
C38 C 0.3362(4) 0.5649(4) -0.0360(4) 0.0416(13) Uani 1 1 d . . . . .
H38 H 0.401257 0.537261 -0.040413 0.050 Uiso 1 1 calc R . . . .
C52 C 0.5286(4) 0.9594(4) 0.2851(4) 0.0470(15) Uani 1 1 d . . . . .
H52A H 0.501527 1.021235 0.252950 0.071 Uiso 1 1 calc GR . . . .
H52B H 0.526904 0.958989 0.339042 0.071 Uiso 1 1 calc GR . . . .
H52C H 0.492436 0.918073 0.288122 0.071 Uiso 1 1 calc GR . . . .
C5 C 1.2483(4) 0.2618(4) 0.2137(3) 0.0362(12) Uani 1 1 d . . . . .
C40 C 0.1872(4) 0.6237(4) 0.0420(4) 0.0403(13) Uani 1 1 d . . . . .
H40 H 0.151754 0.635824 0.089809 0.048 Uiso 1 1 calc R . . . .
C17 C 0.8518(4) 0.6549(4) 0.2311(3) 0.0436(14) Uani 1 1 d . U . . .
H17 H 0.813680 0.714568 0.213275 0.052 Uiso 1 1 calc R . . . .
C64 C 0.4609(5) 0.1875(5) 0.4492(5) 0.0604(18) Uani 1 1 d . . . . .
H64A H 0.445863 0.158681 0.507004 0.091 Uiso 1 1 calc GR . . . .
H64B H 0.428798 0.167650 0.421745 0.091 Uiso 1 1 calc GR . . . .
H64C H 0.440335 0.253851 0.436713 0.091 Uiso 1 1 calc GR . . . .
C39 C 0.2850(4) 0.5830(4) 0.0363(3) 0.0321(11) Uani 1 1 d . . . . .
C1 C 1.5935(4) 0.2325(5) 0.0808(4) 0.0543(17) Uani 1 1 d . . . . .
H1A H 1.652076 0.207207 0.049684 0.081 Uiso 1 1 calc GR . . . .
H1B H 1.604727 0.227501 0.132640 0.081 Uiso 1 1 calc GR . . . .
H1C H 1.569946 0.296754 0.051689 0.081 Uiso 1 1 calc GR . . . .
C65 C 0.5996(5) 0.0540(5) 0.4427(5) 0.0595(18) Uani 1 1 d . . . . .
H65A H 0.667243 0.035577 0.425392 0.089 Uiso 1 1 calc GR . . . .
H65B H 0.567653 0.033346 0.415792 0.089 Uiso 1 1 calc GR . . . .
H65C H 0.583807 0.026689 0.500664 0.089 Uiso 1 1 calc GR . . . .
C21 C 0.8469(4) 0.1235(5) 1.0154(3) 0.0440(14) Uani 1 1 d . . . . .
H21 H 0.826354 0.187855 0.995112 0.053 Uiso 1 1 calc R . . . .
C50 C 0.6196(4) 0.6968(4) 0.0802(3) 0.0418(14) Uani 1 1 d . . . . .
H50 H 0.640297 0.739442 0.031575 0.050 Uiso 1 1 calc R . . . .
C35 C 0.1942(7) 0.6302(7) -0.2287(5) 0.087(3) Uani 1 1 d . . . . .
H35A H 0.150797 0.647612 -0.265354 0.130 Uiso 1 1 calc GR . . . .
H35B H 0.222930 0.564678 -0.215740 0.130 Uiso 1 1 calc GR . . . .
H35C H 0.242971 0.663877 -0.254068 0.130 Uiso 1 1 calc GR . . . .
C20 C 0.8977(4) 0.0840(5) 1.0786(4) 0.0478(15) Uani 1 1 d . . . . .
H20 H 0.912423 0.121592 1.100034 0.057 Uiso 1 1 calc R . . . .
C61 C 0.7824(5) 0.6705(5) 0.5597(4) 0.0592(18) Uani 1 1 d . . . . .
H61A H 0.735771 0.719756 0.577276 0.089 Uiso 1 1 calc GR . . . .
H61B H 0.832838 0.646106 0.590779 0.089 Uiso 1 1 calc GR . . . .
H61C H 0.752870 0.621930 0.567820 0.089 Uiso 1 1 calc GR . . . .
C59 C 0.8230(4) 0.7080(4) 0.4696(4) 0.0451(14) Uani 1 1 d . . . . .
C2 C 1.4351(4) 0.2126(4) 0.1327(3) 0.0361(12) Uani 1 1 d . . . . .
C19 C 0.9265(4) -0.0115(5) 1.1099(4) 0.0464(15) Uani 1 1 d . . . . .
C1A C 1.4063(4) 0.2911(4) 0.1572(4) 0.0436(14) Uani 1 1 d . . . . .
H1AA H 1.448503 0.327146 0.147611 0.052 Uiso 1 1 calc R . . . .
C63 C 0.5927(6) 0.2027(5) 0.3278(4) 0.0590(18) Uani 1 1 d . . . . .
H63A H 0.572287 0.269224 0.313576 0.089 Uiso 1 1 calc GR . . . .
H63B H 0.561031 0.181283 0.301348 0.089 Uiso 1 1 calc GR . . . .
H63C H 0.660420 0.184594 0.310444 0.089 Uiso 1 1 calc GR . . . .
C62 C 0.9077(5) 0.6337(7) 0.4460(5) 0.077(2) Uani 1 1 d . . . . .
H62A H 0.887673 0.577949 0.458306 0.116 Uiso 1 1 calc GR . . . .
H62B H 0.956789 0.620775 0.476171 0.116 Uiso 1 1 calc GR . . . .
H62C H 0.931907 0.655506 0.388619 0.116 Uiso 1 1 calc GR . . . .
C60 C 0.8550(8) 0.7961(6) 0.4544(6) 0.101(4) Uani 1 1 d . . . . .
H60A H 0.884906 0.817197 0.398362 0.152 Uiso 1 1 calc GR . . . .
H60B H 0.899519 0.782270 0.489197 0.152 Uiso 1 1 calc GR . . . .
H60C H 0.800491 0.843821 0.466006 0.152 Uiso 1 1 calc GR . . . .
C72B C 0.7657(12) 0.0726(14) 0.6797(8) 0.084(5) Uani 0.59(2) 1 d D U P A 2
H72A H 0.740983 0.128165 0.695267 0.125 Uiso 0.59(2) 1 calc GR . P A 2
H72B H 0.810804 0.029028 0.713505 0.125 Uiso 0.59(2) 1 calc GR . P A 2
H72C H 0.714384 0.045630 0.686401 0.125 Uiso 0.59(2) 1 calc GR . P A 2
C73B C 0.8906(11) 0.1386(9) 0.5920(13) 0.105(6) Uani 0.75(2) 1 d D U P A 2
H73A H 0.930150 0.152459 0.539069 0.157 Uiso 0.75(2) 1 calc GR . P A 2
H73B H 0.928958 0.095396 0.631677 0.157 Uiso 0.75(2) 1 calc GR . P A 2
H73C H 0.860793 0.194783 0.606106 0.157 Uiso 0.75(2) 1 calc GR . P A 2
C71B C 0.8553(13) 0.0060(11) 0.5676(11) 0.102(6) Uani 0.645(17) 1 d D U P A 2
H71A H 0.806862 -0.027918 0.585303 0.153 Uiso 0.645(17) 1 calc GR . P A 2
H71B H 0.909051 -0.031391 0.593747 0.153 Uiso 0.645(17) 1 calc GR . P A 2
H71C H 0.874888 0.020813 0.509521 0.153 Uiso 0.645(17) 1 calc GR . P A 2
N7 N 0.8601(7) 0.7476(8) 0.0071(7) 0.120(3) Uani 1 1 d . . . . .
C77 C 0.8672(7) 0.6872(9) -0.0114(7) 0.092(3) Uani 1 1 d . . . . .
C76 C 0.8751(12) 0.6085(10) -0.0363(10) 0.163(7) Uani 1 1 d . . . . .
H76A H 0.925250 0.607031 -0.082745 0.244 Uiso 1 1 calc GR . . . .
H76B H 0.815951 0.614114 -0.050415 0.244 Uiso 1 1 calc GR . . . .
H76C H 0.889432 0.552182 0.007815 0.244 Uiso 1 1 calc GR . . . .
C75 C 0.9600(17) 0.1223(14) 0.2694(13) 0.177(7) Uani 1 1 d . U . . .
N8 N 1.0381(14) 0.1361(13) 0.2248(14) 0.241(8) Uani 1 1 d . U . . .
C74 C 0.8719(15) 0.0950(16) 0.3002(14) 0.236(10) Uani 1 1 d . U . . .
H74A H 0.832632 0.123647 0.258955 0.355 Uiso 1 1 calc GR . . . .
H74B H 0.839516 0.114369 0.347394 0.355 Uiso 1 1 calc GR . . . .
H74C H 0.884270 0.028619 0.315030 0.355 Uiso 1 1 calc GR . . . .
C73A C 0.841(3) 0.139(2) 0.640(2) 0.105(6) Uani 0.25(2) 1 d D . P A 1
H73D H 0.868375 0.190122 0.604535 0.157 Uiso 0.25(2) 1 calc GR . P A 1
H73E H 0.886397 0.093529 0.672633 0.157 Uiso 0.25(2) 1 calc GR . P A 1
H73F H 0.784796 0.161711 0.675355 0.157 Uiso 0.25(2) 1 calc GR . P A 1
C72A C 0.7690(18) 0.0285(17) 0.6605(15) 0.084(5) Uani 0.41(2) 1 d D U P A 1
H72D H 0.707764 0.060527 0.683091 0.125 Uiso 0.41(2) 1 calc GR . P A 1
H72E H 0.808413 -0.001611 0.701652 0.125 Uiso 0.41(2) 1 calc GR . P A 1
H72F H 0.761074 -0.017246 0.641860 0.125 Uiso 0.41(2) 1 calc GR . P A 1
C71A C 0.8954(18) 0.064(2) 0.5259(15) 0.102(6) Uani 0.355(17) 1 d D . P A 1
H71D H 0.871608 0.036209 0.498745 0.153 Uiso 0.355(17) 1 calc GR . P A 1
H71E H 0.946772 0.018902 0.551772 0.153 Uiso 0.355(17) 1 calc GR . P A 1
H71F H 0.918142 0.116173 0.486802 0.153 Uiso 0.355(17) 1 calc GR . P A 1
H11 H 0.417(4) 0.445(4) 0.470(2) 0.029(14) Uiso 1 1 d D . . . .

loop_
_atom_site_aniso_label
_atom_site_aniso_U_11
_atom_site_aniso_U_22
_atom_site_aniso_U_33
_atom_site_aniso_U_23
_atom_site_aniso_U_13
_atom_site_aniso_U_12
Dy1 0.01786(11) 0.02073(12) 0.01703(12) -0.00321(9) -0.00357(8) -0.00700(8)
Dy2 0.01847(11) 0.01987(12) 0.01656(11) -0.00394(8) -0.00319(8) -0.00564(8)
O4 0.0165(15) 0.0275(17) 0.0180(15) -0.0023(13) -0.0069(12) -0.0060(13)
O6 0.0286(17) 0.0269(17) 0.0171(15) -0.0056(13) -0.0074(13) -0.0095(14)
O2 0.0171(15) 0.0247(17) 0.0211(16) -0.0066(13) 0.0007(12) -0.0046(13)
O9 0.041(2) 0.0236(18) 0.039(2) -0.0104(16) -0.0136(17) -0.0039(15)
O10 0.0256(18) 0.0270(19) 0.045(2) -0.0115(16) -0.0060(16) -0.0018(14)
O8 0.0320(18) 0.0318(19) 0.0273(18) -0.0054(15) -0.0095(14) -0.0134(15)
O11 0.0197(15) 0.0247(16) 0.0166(15) -0.0067(13) -0.0035(12) -0.0060(13)
O7 0.0275(17) 0.0248(17) 0.0297(18) -0.0029(14) -0.0110(14) -0.0098(14)
N6 0.025(2) 0.031(2) 0.026(2) -0.0066(18) -0.0045(17) -0.0108(17)
N5 0.036(2) 0.040(2) 0.022(2) -0.0053(19) -0.0156(18) -0.0089(19)
N4 0.025(2) 0.026(2) 0.023(2) -0.0058(17) -0.0023(16) -0.0084(16)
N2 0.029(2) 0.029(2) 0.023(2) -0.0044(17) -0.0038(17) -0.0085(17)
O5 0.070(3) 0.095(4) 0.076(3) -0.049(3) -0.051(3) 0.012(3)
N1 0.016(2) 0.042(3) 0.040(3) -0.014(2) -0.0018(18) -0.0024(18)
N3 0.027(2) 0.044(3) 0.020(2) 0.0003(19) -0.0082(17) -0.0063(19)
C29 0.018(2) 0.027(2) 0.024(2) -0.004(2) -0.0055(18) -0.0034(18)
O1 0.034(2) 0.043(2) 0.052(3) -0.014(2) 0.0073(19) -0.0017(18)
C46 0.023(2) 0.027(2) 0.019(2) -0.0078(19) -0.0076(18) -0.0023(19)
O3 0.060(3) 0.077(3) 0.043(3) 0.004(2) -0.028(2) -0.005(3)
C47 0.022(2) 0.030(3) 0.018(2) -0.0086(19) -0.0013(18) -0.0068(19)
C31 0.019(2) 0.034(3) 0.022(2) -0.007(2) -0.0017(19) -0.0063(19)
C51 0.035(3) 0.044(3) 0.027(3) -0.002(2) -0.007(2) -0.019(2)
C48 0.032(3) 0.035(3) 0.016(2) -0.007(2) -0.0055(19) -0.010(2)
C67 0.042(3) 0.033(3) 0.033(3) -0.011(2) -0.001(2) -0.016(2)
C30 0.021(2) 0.022(2) 0.024(2) -0.0026(19) -0.0047(19) -0.0039(18)
C44 0.031(3) 0.035(3) 0.027(3) -0.012(2) -0.004(2) -0.014(2)
C24 0.034(3) 0.045(3) 0.038(3) 0.010(3) -0.009(3) -0.003(3)
C18 0.053(4) 0.086(6) 0.049(4) 0.014(4) -0.021(3) -0.002(4)
C14 0.024(2) 0.032(3) 0.028(3) -0.010(2) -0.004(2) -0.008(2)
C27 0.030(3) 0.034(3) 0.026(3) 0.003(2) -0.007(2) -0.012(2)
C57 0.040(3) 0.029(3) 0.042(3) -0.003(2) -0.010(2) -0.020(2)
C45 0.035(3) 0.026(3) 0.023(2) -0.005(2) -0.005(2) -0.011(2)
C41 0.037(3) 0.059(4) 0.051(4) -0.020(3) -0.021(3) -0.006(3)
C36 0.055(4) 0.047(4) 0.057(4) -0.022(3) -0.036(3) -0.001(3)
C54 0.058(4) 0.042(3) 0.037(3) -0.004(3) -0.006(3) -0.022(3)
C53 0.062(4) 0.032(3) 0.055(4) -0.008(3) -0.011(3) -0.022(3)
C58 0.034(3) 0.035(3) 0.034(3) -0.012(2) -0.009(2) -0.015(2)
C28 0.020(2) 0.035(3) 0.028(3) 0.000(2) -0.002(2) -0.010(2)
C66 0.057(4) 0.034(3) 0.047(3) -0.016(3) -0.009(3) -0.017(3)
C49 0.038(3) 0.047(3) 0.022(3) -0.007(2) -0.007(2) -0.014(2)
C56 0.026(2) 0.031(3) 0.023(2) -0.006(2) -0.0011(19) -0.011(2)
C68 0.051(4) 0.028(3) 0.063(4) -0.010(3) -0.018(3) -0.003(3)
C15 0.022(3) 0.045(3) 0.046(3) -0.012(3) 0.009(2) -0.009(2)
C11 0.029(2) 0.030(3) 0.016(2) 0.0047(19) -0.0150(19) -0.004(2)
C16 0.034(3) 0.037(3) 0.058(4) -0.002(3) 0.014(3) -0.019(2)
C43 0.027(2) 0.035(3) 0.028(3) -0.013(2) -0.010(2) -0.006(2)
C10 0.017(2) 0.035(3) 0.036(3) -0.010(2) -0.005(2) -0.001(2)
C33 0.027(3) 0.046(3) 0.035(3) -0.006(2) -0.011(2) -0.017(2)
C42 0.039(3) 0.034(3) 0.025(3) -0.007(2) -0.006(2) -0.011(2)
C37 0.050(4) 0.066(4) 0.046(4) -0.033(3) -0.024(3) 0.005(3)
C55 0.038(3) 0.029(3) 0.032(3) -0.003(2) -0.002(2) -0.014(2)
C4 0.036(3) 0.040(3) 0.057(4) -0.011(3) -0.004(3) -0.016(3)
C26 0.028(3) 0.028(3) 0.026(3) 0.001(2) -0.013(2) -0.002(2)
C22 0.020(2) 0.043(3) 0.031(3) 0.001(2) -0.005(2) -0.002(2)
C23 0.038(3) 0.047(4) 0.033(3) -0.003(3) -0.008(2) -0.005(3)
C25 0.028(3) 0.048(4) 0.031(3) -0.003(3) -0.006(2) -0.009(2)
C32 0.030(3) 0.039(3) 0.028(3) -0.007(2) -0.010(2) -0.009(2)
C69 0.045(3) 0.029(3) 0.036(3) -0.008(2) -0.010(3) -0.003(2)
C12 0.025(2) 0.034(3) 0.024(2) -0.011(2) -0.006(2) -0.009(2)
C70 0.046(3) 0.031(3) 0.056(4) -0.012(3) -0.009(3) -0.003(3)
C13 0.019(2) 0.037(3) 0.022(2) -0.011(2) -0.0026(18) -0.011(2)
C34 0.031(3) 0.032(3) 0.025(3) 0.000(2) -0.006(2) -0.015(2)
C6 0.034(3) 0.045(3) 0.060(4) -0.029(3) 0.002(3) -0.013(3)
C9 0.023(2) 0.040(3) 0.033(3) -0.015(2) -0.005(2) -0.005(2)
C3 0.041(3) 0.032(3) 0.050(4) -0.014(3) -0.001(3) -0.006(2)
C8 0.028(3) 0.033(3) 0.044(3) -0.007(2) -0.006(2) -0.006(2)
C38 0.030(3) 0.053(4) 0.047(3) -0.021(3) -0.018(3) 0.000(2)
C52 0.042(3) 0.036(3) 0.058(4) -0.016(3) -0.018(3) 0.007(3)
C5 0.029(3) 0.034(3) 0.041(3) -0.009(2) -0.007(2) -0.006(2)
C40 0.033(3) 0.050(3) 0.041(3) -0.013(3) -0.005(2) -0.017(3)
C17 0.046(3) 0.052(4) 0.033(3) 0.007(3) -0.010(2) -0.033(3)
C64 0.053(4) 0.064(5) 0.077(5) -0.029(4) -0.009(4) -0.026(3)
C39 0.031(3) 0.036(3) 0.032(3) -0.007(2) -0.009(2) -0.013(2)
C1 0.030(3) 0.062(4) 0.050(4) -0.002(3) -0.002(3) -0.006(3)
C65 0.075(5) 0.042(4) 0.074(5) -0.024(3) -0.017(4) -0.019(3)
C21 0.035(3) 0.055(4) 0.034(3) -0.001(3) -0.010(2) -0.012(3)
C50 0.050(3) 0.049(3) 0.023(3) 0.004(2) -0.006(2) -0.025(3)
C35 0.100(7) 0.111(7) 0.076(6) -0.056(5) -0.055(5) 0.004(5)
C20 0.041(3) 0.063(4) 0.038(3) -0.008(3) -0.013(3) -0.015(3)
C61 0.073(5) 0.071(5) 0.050(4) -0.015(3) -0.037(4) -0.022(4)
C59 0.050(3) 0.043(3) 0.052(4) -0.006(3) -0.028(3) -0.018(3)
C2 0.026(3) 0.036(3) 0.029(3) 0.000(2) 0.003(2) -0.003(2)
C19 0.035(3) 0.065(4) 0.031(3) -0.002(3) -0.011(2) -0.012(3)
C1A 0.023(3) 0.044(3) 0.059(4) -0.020(3) 0.002(3) -0.006(2)
C63 0.092(5) 0.047(4) 0.046(4) -0.022(3) -0.011(4) -0.019(4)
C62 0.040(4) 0.115(7) 0.087(6) -0.037(5) -0.024(4) -0.015(4)
C60 0.152(9) 0.091(6) 0.102(7) 0.014(5) -0.089(7) -0.082(6)
C72B 0.066(6) 0.070(10) 0.078(8) 0.009(6) -0.022(6) 0.000(8)
C73B 0.077(9) 0.067(6) 0.159(14) 0.029(8) -0.079(9) -0.029(7)
C71B 0.108(10) 0.071(9) 0.115(12) -0.048(8) -0.062(9) 0.050(8)
N7 0.096(7) 0.113(8) 0.155(10) -0.034(7) -0.023(6) -0.041(6)
C77 0.074(6) 0.093(8) 0.093(7) -0.011(6) -0.012(5) -0.025(6)
C76 0.192(16) 0.125(12) 0.182(15) -0.065(11) -0.099(13) 0.024(11)
C75 0.170(10) 0.165(10) 0.190(11) -0.045(8) -0.042(8) -0.040(8)
N8 0.184(13) 0.205(14) 0.320(18) -0.030(12) -0.067(13) -0.072(11)
C74 0.178(15) 0.263(18) 0.258(18) -0.076(14) -0.019(13) -0.064(14)
C73A 0.077(9) 0.067(6) 0.159(14) 0.029(8) -0.079(9) -0.029(7)
C72A 0.066(6) 0.070(10) 0.078(8) 0.009(6) -0.022(6) 0.000(8)
C71A 0.108(10) 0.071(9) 0.115(12) -0.048(8) -0.062(9) 0.050(8)

loop_
_atom_type_symbol
_atom_type_description
_atom_type_scat_dispersion_real
_atom_type_scat_dispersion_imag
_atom_type_scat_source
C C 0.0033 0.0016 'International Tables Vol C Tables 4.2.6.8 and 6.1.1.4'
H H 0.0000 0.0000 'International Tables Vol C Tables 4.2.6.8 and 6.1.1.4'
Dy Dy -0.1892 4.4098 'International Tables Vol C Tables 4.2.6.8 and 6.1.1.4'
N N 0.0061 0.0033 'International Tables Vol C Tables 4.2.6.8 and 6.1.1.4'
O O 0.0106 0.0060 'International Tables Vol C Tables 4.2.6.8 and 6.1.1.4'

loop_
_geom_angle_atom_site_label_1
_geom_angle_atom_site_label_2
_geom_angle_atom_site_label_3
_geom_angle
_geom_angle_site_symmetry_1
_geom_angle_site_symmetry_3
Dy2 Dy1 Dy2 63.178(6) . 2_666
O4 Dy1 Dy2 34.92(7) 2_666 2_666
O4 Dy1 Dy2 90.65(7) 2_666 .
O4 Dy1 N6 81.61(11) 2_666 .
O4 Dy1 N2 155.52(11) 2_666 .
O6 Dy1 Dy2 70.89(8) . 2_666
O6 Dy1 Dy2 41.55(7) . .
O6 Dy1 O4 76.49(11) . 2_666
O6 Dy1 O2 66.44(10) . .
O6 Dy1 N6 66.09(11) . .
O6 Dy1 N2 106.62(12) . .
O2 Dy1 Dy2 103.49(7) . 2_666
O2 Dy1 Dy2 42.61(7) . .
O2 Dy1 O4 133.23(10) . 2_666
O2 Dy1 N6 106.72(12) . .
O2 Dy1 N2 66.55(11) . .
O8 Dy1 Dy2 100.54(8) . 2_666
O8 Dy1 Dy2 102.25(8) . .
O8 Dy1 O4 117.28(11) . 2_666
O8 Dy1 O6 143.37(11) . .
O8 Dy1 O2 82.08(11) . .
O8 Dy1 N6 145.22(12) . .
O8 Dy1 N2 75.16(12) . .
O11 Dy1 Dy2 34.89(7) 2_666 2_666
O11 Dy1 Dy2 42.20(7) 2_666 .
O11 Dy1 O4 69.81(10) 2_666 2_666
O11 Dy1 O6 73.30(10) 2_666 .
O11 Dy1 O2 72.89(10) 2_666 .
O11 Dy1 O8 80.10(11) 2_666 .
O11 Dy1 N6 134.65(12) 2_666 .
O11 Dy1 N2 134.64(11) 2_666 .
O7 Dy1 Dy2 106.67(8) . 2_666
O7 Dy1 Dy2 168.71(8) . .
O7 Dy1 O4 82.04(11) . 2_666
O7 Dy1 O6 142.64(11) . .
O7 Dy1 O2 144.19(11) . .
O7 Dy1 O8 73.88(11) . .
O7 Dy1 O11 126.62(11) . 2_666
O7 Dy1 N6 80.90(12) . .
O7 Dy1 N2 81.67(12) . .
N6 Dy1 Dy2 109.50(9) . 2_666
N6 Dy1 Dy2 106.65(9) . .
N6 Dy1 N2 77.86(13) . .
N2 Dy1 Dy2 107.86(9) . .
N2 Dy1 Dy2 169.41(9) . 2_666
Dy1 Dy2 Dy1 116.823(6) . 2_666
Dy1 Dy2 Dy2 54.410(6) 2_666 2_666
Dy1 Dy2 Dy2 62.413(7) . 2_666
O4 Dy2 Dy1 35.93(7) . 2_666
O4 Dy2 Dy1 139.13(8) . .
O4 Dy2 Dy2 83.39(7) . 2_666
O4 Dy2 O6 146.20(10) . .
O4 Dy2 O2 143.08(10) . .
O4 Dy2 O10 80.78(12) . .
O4 Dy2 O11 69.81(10) . .
O4 Dy2 O11 98.86(10) . 2_666
O4 Dy2 N4 66.65(11) . .
O6 Dy2 Dy1 41.57(7) . .
O6 Dy2 Dy1 110.36(8) . 2_666
O6 Dy2 Dy2 70.35(8) . 2_666
O6 Dy2 O2 65.84(10) . .
O6 Dy2 O11 71.71(10) . 2_666
O6 Dy2 O11 76.48(10) . .
O6 Dy2 N4 136.26(11) . .
O2 Dy2 Dy1 41.77(7) . .
O2 Dy2 Dy1 153.23(7) . 2_666
O2 Dy2 Dy2 101.95(7) . 2_666
O2 Dy2 N4 76.43(11) . .
O9 Dy2 Dy1 121.17(9) . .
O9 Dy2 Dy1 88.28(9) . 2_666
O9 Dy2 Dy2 116.22(9) . 2_666
O9 Dy2 O4 92.90(12) . .
O9 Dy2 O6 80.64(11) . .
O9 Dy2 O2 115.95(12) . .
O9 Dy2 O10 71.92(12) . .
O9 Dy2 O11 145.74(11) . 2_666
O9 Dy2 O11 83.55(12) . .
O9 Dy2 N4 138.12(12) . .
O10 Dy2 Dy1 128.33(9) . .
O10 Dy2 Dy1 113.07(9) . 2_666
O10 Dy2 Dy2 162.61(9) . 2_666
O10 Dy2 O6 127.01(12) . .
O10 Dy2 O2 86.65(11) . .
O10 Dy2 O11 140.50(11) . .
O10 Dy2 O11 141.62(11) . 2_666
O10 Dy2 N4 69.03(12) . .
O11 Dy2 Dy1 90.75(7) . .
O11 Dy2 Dy1 40.26(7) 2_666 .
O11 Dy2 Dy1 33.89(7) . 2_666
O11 Dy2 Dy1 82.92(7) 2_666 2_666
O11 Dy2 Dy2 35.67(7) . 2_666
O11 Dy2 Dy2 35.14(7) 2_666 2_666
O11 Dy2 O2 132.49(10) . .
O11 Dy2 O2 70.64(10) 2_666 .
O11 Dy2 O11 70.80(12) . 2_666
O11 Dy2 N4 75.64(11) 2_666 .
O11 Dy2 N4 118.72(11) . .
N4 Dy2 Dy1 95.15(9) . .
N4 Dy2 Dy1 93.35(9) . 2_666
N4 Dy2 Dy2 98.03(9) . 2_666
Dy2 O4 Dy1 109.15(11) . 2_666
C29 O4 Dy1 129.2(3) . 2_666
C29 O4 Dy2 117.6(3) . .
Dy2 O6 Dy1 96.88(10) . .
C46 O6 Dy1 118.5(3) . .
C46 O6 Dy2 142.8(3) . .
Dy1 O2 Dy2 95.62(10) . .
C12 O2 Dy1 121.5(3) . .
C12 O2 Dy2 137.9(3) . .
C67 O9 Dy2 137.4(3) . .
C69 O10 Dy2 136.3(4) . .
C58 O8 Dy1 134.3(3) . .
Dy1 O11 Dy2 111.22(12) 2_666 .
Dy1 O11 Dy2 97.54(11) 2_666 2_666
Dy1 O11 H11 115(4) 2_666 .
Dy2 O11 Dy2 109.20(12) . 2_666
Dy2 O11 H11 116(4) . .
Dy2 O11 H11 107(4) 2_666 .
C56 O7 Dy1 137.1(3) . .
C47 N6 Dy1 112.1(3) . .
C51 N6 Dy1 127.0(3) . .
C51 N6 C47 118.5(4) . .
C42 N5 C43 119.1(4) . .
C30 N4 Dy2 112.1(3) . .
C34 N4 Dy2 127.2(3) . .
C34 N4 C30 118.5(4) . .
C13 N2 Dy1 115.0(3) . .
C17 N2 Dy1 127.3(4) . .
C17 N2 C13 117.7(5) . .
C36 O5 C35 117.7(5) . .
C8 N1 C9 118.6(5) . .
C25 N3 C26 117.9(5) . .
O4 C29 C30 119.4(4) . .
O4 C29 C28 123.4(4) . .
C28 C29 C30 117.3(4) . .
C2 O1 C1 117.0(5) . .
O6 C46 C47 117.7(4) . .
O6 C46 C45 125.0(4) . .
C45 C46 C47 117.3(4) . .
C19 O3 C18 117.5(6) . .
N6 C47 C46 117.1(4) . .
N6 C47 C48 121.5(4) . .
C48 C47 C46 121.4(4) . .
C30 C31 C26 119.9(4) . .
C32 C31 C30 116.5(4) . .
C32 C31 C26 123.6(4) . .
N6 C51 H51 118.3 . .
N6 C51 C50 123.4(5) . .
C50 C51 H51 118.3 . .
C47 C48 C43 118.8(4) . .
C49 C48 C47 117.5(4) . .
C49 C48 C43 123.7(4) . .
O9 C67 C66 115.0(5) . .
O9 C67 C68 124.3(5) . .
C68 C67 C66 120.7(5) . .
N4 C30 C29 116.2(4) . .
N4 C30 C31 122.9(4) . .
C31 C30 C29 120.9(4) . .
C45 C44 H44 119.1 . .
C43 C44 H44 119.1 . .
C43 C44 C45 121.8(4) . .
C23 C24 H24 120.4 . .
C19 C24 H24 120.4 . .
C19 C24 C23 119.1(6) . .
O3 C18 H18A 109.5 . .
O3 C18 H18B 109.5 . .
O3 C18 H18C 109.5 . .
H18A C18 H18B 109.5 . .
H18A C18 H18C 109.5 . .
H18B C18 H18C 109.5 . .
C15 C14 C13 116.8(5) . .
C9 C14 C15 122.6(5) . .
C9 C14 C13 120.6(5) . .
C28 C27 H27 118.6 . .
C26 C27 H27 118.6 . .
C26 C27 C28 122.7(5) . .
C58 C57 H57 117.4 . .
C56 C57 H57 117.4 . .
C56 C57 C58 125.2(5) . .
C46 C45 C44 121.4(4) . .
C46 C45 H45 119.3 . .
C44 C45 H45 119.3 . .
C36 C41 H41 119.6 . .
C36 C41 C40 120.8(5) . .
C40 C41 H41 119.6 . .
O5 C36 C37 123.7(6) . .
C41 C36 O5 116.6(6) . .
C41 C36 C37 119.8(5) . .
H54A C54 H54B 109.5 . .
H54A C54 H54C 109.5 . .
H54B C54 H54C 109.5 . .
C55 C54 H54A 109.5 . .
C55 C54 H54B 109.5 . .
C55 C54 H54C 109.5 . .
H53A C53 H53B 109.5 . .
H53A C53 H53C 109.5 . .
H53B C53 H53C 109.5 . .
C55 C53 H53A 109.5 . .
C55 C53 H53B 109.5 . .
C55 C53 H53C 109.5 . .
O8 C58 C57 123.3(5) . .
O8 C58 C59 116.0(5) . .
C57 C58 C59 120.7(5) . .
C29 C28 C27 121.0(5) . .
C29 C28 H28 119.5 . .
C27 C28 H28 119.5 . .
C64 C66 C67 108.1(5) . .
C64 C66 C65 108.8(5) . .
C64 C66 C63 110.1(6) . .
C65 C66 C67 112.7(5) . .
C65 C66 C63 109.1(5) . .
C63 C66 C67 108.0(5) . .
C48 C49 H49 120.1 . .
C50 C49 C48 119.8(5) . .
C50 C49 H49 120.1 . .
O7 C56 C57 122.8(4) . .
O7 C56 C55 115.4(4) . .
C57 C56 C55 121.8(4) . .
C67 C68 H68 117.6 . .
C67 C68 C69 124.8(5) . .
C69 C68 H68 117.6 . .
C14 C15 H15 119.8 . .
C16 C15 C14 120.4(5) . .
C16 C15 H15 119.8 . .
C10 C11 H11A 118.9 . .
C12 C11 H11A 118.9 . .
C12 C11 C10 122.2(5) . .
C15 C16 H16 120.9 . .
C15 C16 C17 118.1(5) . .
C17 C16 H16 120.9 . .
N5 C43 C48 117.5(4) . .
C44 C43 N5 123.3(4) . .
C44 C43 C48 119.1(4) . .
C11 C10 H10 119.3 . .
C9 C10 C11 121.3(5) . .
C9 C10 H10 119.3 . .
C32 C33 H33 120.7 . .
C32 C33 C34 118.5(5) . .
C34 C33 H33 120.7 . .
N5 C42 H42 118.5 . .
N5 C42 C39 123.0(5) . .
C39 C42 H42 118.5 . .
C36 C37 H37 120.0 . .
C38 C37 C36 120.0(6) . .
C38 C37 H37 120.0 . .
C54 C55 C53 109.4(5) . .
C54 C55 C56 110.1(4) . .
C54 C55 C52 110.3(5) . .
C53 C55 C56 113.0(5) . .
C53 C55 C52 109.1(5) . .
C56 C55 C52 104.9(4) . .
C3 C4 H4 119.5 . .
C3 C4 C5 121.0(5) . .
C5 C4 H4 119.5 . .
N3 C26 C31 118.0(4) . .
C27 C26 N3 123.9(5) . .
C27 C26 C31 118.1(4) . .
C23 C22 C25 118.6(6) . .
C23 C22 C21 119.3(5) . .
C21 C22 C25 122.0(5) . .
C24 C23 H23 120.0 . .
C22 C23 C24 119.9(6) . .
C22 C23 H23 120.0 . .
N3 C25 C22 122.7(5) . .
N3 C25 H25 118.7 . .
C22 C25 H25 118.7 . .
C31 C32 H32 119.7 . .
C33 C32 C31 120.6(5) . .
C33 C32 H32 119.7 . .
O10 C69 C68 123.1(5) . .
O10 C69 C70 118.1(5) . .
C68 C69 C70 118.7(5) . .
O2 C12 C11 123.6(4) . .
O2 C12 C13 119.9(4) . .
C11 C12 C13 116.5(4) . .
C72B C70 C69 105.5(7) . .
C72B C70 C71B 108.4(10) . .
C73B C70 C69 111.4(6) . .
C73B C70 C72B 101.7(13) . .
C73B C70 C71B 113.8(11) . .
C71B C70 C69 114.8(7) . .
C73A C70 C69 108.6(16) . .
C73A C70 C71A 116(2) . .
C72A C70 C69 109.3(11) . .
C72A C70 C73A 96.7(14) . .
C72A C70 C71A 120.7(19) . .
C71A C70 C69 104.8(11) . .
N2 C13 C14 122.8(4) . .
N2 C13 C12 116.6(4) . .
C14 C13 C12 120.7(4) . .
N4 C34 C33 123.0(5) . .
N4 C34 H34 118.5 . .
C33 C34 H34 118.5 . .
C5 C6 H6 118.8 . .
C5 C6 C1A 122.4(5) . .
C1A C6 H6 118.8 . .
C14 C9 N1 116.7(5) . .
C10 C9 N1 124.8(5) . .
C10 C9 C14 118.5(5) . .
C4 C3 H3 119.8 . .
C4 C3 C2 120.4(5) . .
C2 C3 H3 119.8 . .
N1 C8 H8 119.5 . .
N1 C8 C5 121.0(5) . .
C5 C8 H8 119.5 . .
C37 C38 H38 119.6 . .
C37 C38 C39 120.7(5) . .
C39 C38 H38 119.6 . .
C55 C52 H52A 109.5 . .
C55 C52 H52B 109.5 . .
C55 C52 H52C 109.5 . .
H52A C52 H52B 109.5 . .
H52A C52 H52C 109.5 . .
H52B C52 H52C 109.5 . .
C4 C5 C8 120.4(5) . .
C6 C5 C4 117.4(5) . .
C6 C5 C8 122.2(5) . .
C41 C40 H40 120.0 . .
C41 C40 C39 120.0(5) . .
C39 C40 H40 120.0 . .
N2 C17 C16 124.2(6) . .
N2 C17 H17 117.9 . .
C16 C17 H17 117.9 . .
C66 C64 H64A 109.5 . .
C66 C64 H64B 109.5 . .
C66 C64 H64C 109.5 . .
H64A C64 H64B 109.5 . .
H64A C64 H64C 109.5 . .
H64B C64 H64C 109.5 . .
C38 C39 C42 122.0(5) . .
C38 C39 C40 118.7(5) . .
C40 C39 C42 119.2(5) . .
O1 C1 H1A 109.5 . .
O1 C1 H1B 109.5 . .
O1 C1 H1C 109.5 . .
H1A C1 H1B 109.5 . .
H1A C1 H1C 109.5 . .
H1B C1 H1C 109.5 . .
C66 C65 H65A 109.5 . .
C66 C65 H65B 109.5 . .
C66 C65 H65C 109.5 . .
H65A C65 H65B 109.5 . .
H65A C65 H65C 109.5 . .
H65B C65 H65C 109.5 . .
C22 C21 H21 119.8 . .
C20 C21 C22 120.5(6) . .
C20 C21 H21 119.8 . .
C51 C50 H50 120.4 . .
C49 C50 C51 119.2(5) . .
C49 C50 H50 120.4 . .
O5 C35 H35A 109.5 . .
O5 C35 H35B 109.5 . .
O5 C35 H35C 109.5 . .
H35A C35 H35B 109.5 . .
H35A C35 H35C 109.5 . .
H35B C35 H35C 109.5 . .
C21 C20 H20 120.1 . .
C21 C20 C19 119.9(6) . .
C19 C20 H20 120.1 . .
H61A C61 H61B 109.5 . .
H61A C61 H61C 109.5 . .
H61B C61 H61C 109.5 . .
C59 C61 H61A 109.5 . .
C59 C61 H61B 109.5 . .
C59 C61 H61C 109.5 . .
C58 C59 C60 112.9(5) . .
C61 C59 C58 109.8(5) . .
C61 C59 C62 108.8(6) . .
C61 C59 C60 109.4(6) . .
C62 C59 C58 105.6(5) . .
C62 C59 C60 110.1(7) . .
O1 C2 C3 115.4(5) . .
O1 C2 C1A 124.3(5) . .
C3 C2 C1A 120.3(5) . .
C24 C19 O3 123.2(6) . .
C24 C19 C20 121.3(5) . .
C20 C19 O3 115.5(6) . .
C6 C1A H1AA 120.8 . .
C2 C1A C6 118.5(5) . .
C2 C1A H1AA 120.8 . .
C66 C63 H63A 109.5 . .
C66 C63 H63B 109.5 . .
C66 C63 H63C 109.5 . .
H63A C63 H63B 109.5 . .
H63A C63 H63C 109.5 . .
H63B C63 H63C 109.5 . .
C59 C62 H62A 109.5 . .
C59 C62 H62B 109.5 . .
C59 C62 H62C 109.5 . .
H62A C62 H62B 109.5 . .
H62A C62 H62C 109.5 . .
H62B C62 H62C 109.5 . .
C59 C60 H60A 109.5 . .
C59 C60 H60B 109.5 . .
C59 C60 H60C 109.5 . .
H60A C60 H60B 109.5 . .
H60A C60 H60C 109.5 . .
H60B C60 H60C 109.5 . .
C70 C72B H72A 109.5 . .
C70 C72B H72B 109.5 . .
C70 C72B H72C 109.5 . .
H72A C72B H72B 109.5 . .
H72A C72B H72C 109.5 . .
H72B C72B H72C 109.5 . .
C70 C73B H73A 109.5 . .
C70 C73B H73B 109.5 . .
C70 C73B H73C 109.5 . .
H73A C73B H73B 109.5 . .
H73A C73B H73C 109.5 . .
H73B C73B H73C 109.5 . .
C70 C71B H71A 109.5 . .
C70 C71B H71B 109.5 . .
C70 C71B H71C 109.5 . .
H71A C71B H71B 109.5 . .
H71A C71B H71C 109.5 . .
H71B C71B H71C 109.5 . .
N7 C77 C76 179.1(14) . .
C77 C76 H76A 109.5 . .
C77 C76 H76B 109.5 . .
C77 C76 H76C 109.5 . .
H76A C76 H76B 109.5 . .
H76A C76 H76C 109.5 . .
H76B C76 H76C 109.5 . .
N8 C75 C74 162(3) . .
C75 C74 H74A 109.5 . .
C75 C74 H74B 109.5 . .
C75 C74 H74C 109.5 . .
H74A C74 H74B 109.5 . .
H74A C74 H74C 109.5 . .
H74B C74 H74C 109.5 . .
C70 C73A H73D 109.5 . .
C70 C73A H73E 109.5 . .
C70 C73A H73F 109.5 . .
H73D C73A H73E 109.5 . .
H73D C73A H73F 109.5 . .
H73E C73A H73F 109.5 . .
C70 C72A H72D 109.5 . .
C70 C72A H72E 109.5 . .
C70 C72A H72F 109.5 . .
H72D C72A H72E 109.5 . .
H72D C72A H72F 109.5 . .
H72E C72A H72F 109.5 . .
C70 C71A H71D 109.5 . .
C70 C71A H71E 109.5 . .
C70 C71A H71F 109.5 . .
H71D C71A H71E 109.5 . .
H71D C71A H71F 109.5 . .
H71E C71A H71F 109.5 . .

loop_
_geom_bond_atom_site_label_1
_geom_bond_atom_site_label_2
_geom_bond_distance
_geom_bond_site_symmetry_2
Dy1 Dy2 3.5504(3) .
Dy1 Dy2 3.8696(3) 2_666
Dy1 O4 2.404(3) 2_666
Dy1 O6 2.373(3) .
Dy1 O2 2.376(3) .
Dy1 O8 2.321(3) .
Dy1 O11 2.315(3) 2_666
Dy1 O7 2.285(3) .
Dy1 N6 2.533(4) .
Dy1 N2 2.552(4) .
Dy2 Dy2 3.8963(4) 2_666
Dy2 O4 2.345(3) .
Dy2 O6 2.372(3) .
Dy2 O2 2.415(3) .
Dy2 O9 2.295(3) .
Dy2 O10 2.357(3) .
Dy2 O11 2.406(3) 2_666
Dy2 O11 2.374(3) .
Dy2 N4 2.555(4) .
O4 C29 1.337(5) .
O6 C46 1.325(5) .
O2 C12 1.317(6) .
O9 C67 1.275(6) .
O10 C69 1.249(6) .
O8 C58 1.267(6) .
O11 H11 0.842(19) .
O7 C56 1.271(6) .
N6 C47 1.379(6) .
N6 C51 1.313(7) .
N5 C43 1.419(6) .
N5 C42 1.265(7) .
N4 C30 1.366(6) .
N4 C34 1.316(6) .
N2 C13 1.371(6) .
N2 C17 1.314(7) .
O5 C36 1.381(7) .
O5 C35 1.421(9) .
N1 C9 1.422(6) .
N1 C8 1.275(7) .
N3 C26 1.420(6) .
N3 C25 1.278(7) .
C29 C30 1.437(6) .
C29 C28 1.394(7) .
O1 C1 1.435(8) .
O1 C2 1.362(6) .
C46 C47 1.433(7) .
C46 C45 1.374(7) .
O3 C18 1.389(9) .
O3 C19 1.385(7) .
C47 C48 1.420(6) .
C31 C30 1.413(6) .
C31 C26 1.420(7) .
C31 C32 1.410(7) .
C51 H51 0.9300 .
C51 C50 1.403(7) .
C48 C49 1.408(7) .
C48 C43 1.421(7) .
C67 C66 1.543(8) .
C67 C68 1.369(8) .
C44 H44 0.9300 .
C44 C45 1.416(7) .
C44 C43 1.366(7) .
C24 H24 0.9300 .
C24 C23 1.424(8) .
C24 C19 1.360(9) .
C18 H18A 0.9600 .
C18 H18B 0.9600 .
C18 H18C 0.9600 .
C14 C15 1.412(8) .
C14 C13 1.417(7) .
C14 C9 1.408(7) .
C27 H27 0.9300 .
C27 C28 1.396(7) .
C27 C26 1.378(7) .
C57 H57 0.9300 .
C57 C58 1.406(7) .
C57 C56 1.402(7) .
C45 H45 0.9300 .
C41 H41 0.9300 .
C41 C36 1.373(9) .
C41 C40 1.381(8) .
C36 C37 1.388(9) .
C54 H54A 0.9600 .
C54 H54B 0.9600 .
C54 H54C 0.9600 .
C54 C55 1.520(8) .
C53 H53A 0.9600 .
C53 H53B 0.9600 .
C53 H53C 0.9600 .
C53 C55 1.524(7) .
C58 C59 1.536(7) .
C28 H28 0.9300 .
C66 C64 1.519(9) .
C66 C65 1.523(8) .
C66 C63 1.536(9) .
C49 H49 0.9300 .
C49 C50 1.365(8) .
C56 C55 1.530(7) .
C68 H68 0.9300 .
C68 C69 1.406(8) .
C15 H15 0.9300 .
C15 C16 1.368(8) .
C11 H11A 0.9300 .
C11 C10 1.419(7) .
C11 C12 1.385(7) .
C16 H16 0.9300 .
C16 C17 1.412(8) .
C10 H10 0.9300 .
C10 C9 1.368(7) .
C33 H33 0.9300 .
C33 C32 1.369(7) .
C33 C34 1.414(7) .
C42 H42 0.9300 .
C42 C39 1.463(7) .
C37 H37 0.9300 .
C37 C38 1.378(8) .
C55 C52 1.542(8) .
C4 H4 0.9300 .
C4 C3 1.373(8) .
C4 C5 1.400(8) .
C22 C23 1.378(8) .
C22 C25 1.469(7) .
C22 C21 1.396(9) .
C23 H23 0.9300 .
C25 H25 0.9300 .
C32 H32 0.9300 .
C69 C70 1.561(8) .
C12 C13 1.438(7) .
C70 C72B 1.525(13) .
C70 C73B 1.504(12) .
C70 C71B 1.542(12) .
C70 C73A 1.49(2) .
C70 C72A 1.491(16) .
C70 C71A 1.534(18) .
C34 H34 0.9300 .
C6 H6 0.9300 .
C6 C5 1.385(8) .
C6 C1A 1.394(8) .
C3 H3 0.9300 .
C3 C2 1.384(8) .
C8 H8 0.9300 .
C8 C5 1.457(7) .
C38 H38 0.9300 .
C38 C39 1.395(8) .
C52 H52A 0.9600 .
C52 H52B 0.9600 .
C52 H52C 0.9600 .
C40 H40 0.9300 .
C40 C39 1.397(8) .
C17 H17 0.9300 .
C64 H64A 0.9600 .
C64 H64B 0.9600 .
C64 H64C 0.9600 .
C1 H1A 0.9600 .
C1 H1B 0.9600 .
C1 H1C 0.9600 .
C65 H65A 0.9600 .
C65 H65B 0.9600 .
C65 H65C 0.9600 .
C21 H21 0.9300 .
C21 C20 1.379(8) .
C50 H50 0.9300 .
C35 H35A 0.9600 .
C35 H35B 0.9600 .
C35 H35C 0.9600 .
C20 H20 0.9300 .
C20 C19 1.379(9) .
C61 H61A 0.9600 .
C61 H61B 0.9600 .
C61 H61C 0.9600 .
C61 C59 1.521(9) .
C59 C62 1.524(10) .
C59 C60 1.539(9) .
C2 C1A 1.384(8) .
C1A H1AA 0.9300 .
C63 H63A 0.9600 .
C63 H63B 0.9600 .
C63 H63C 0.9600 .
C62 H62A 0.9600 .
C62 H62B 0.9600 .
C62 H62C 0.9600 .
C60 H60A 0.9600 .
C60 H60B 0.9600 .
C60 H60C 0.9600 .
C72B H72A 0.9600 .
C72B H72B 0.9600 .
C72B H72C 0.9600 .
C73B H73A 0.9600 .
C73B H73B 0.9600 .
C73B H73C 0.9600 .
C71B H71A 0.9600 .
C71B H71B 0.9600 .
C71B H71C 0.9600 .
N7 C77 1.100(14) .
C77 C76 1.445(17) .
C76 H76A 0.9600 .
C76 H76B 0.9600 .
C76 H76C 0.9600 .
C75 N8 1.26(2) .
C75 C74 1.43(2) .
C74 H74A 0.9600 .
C74 H74B 0.9600 .
C74 H74C 0.9600 .
C73A H73D 0.9600 .
C73A H73E 0.9600 .
C73A H73F 0.9600 .
C72A H72D 0.9600 .
C72A H72E 0.9600 .
C72A H72F 0.9600 .
C71A H71D 0.9600 .
C71A H71E 0.9600 .
C71A H71F 0.9600 .

loop_
_geom_torsion_atom_site_label_1
_geom_torsion_atom_site_label_2
_geom_torsion_atom_site_label_3
_geom_torsion_atom_site_label_4
_geom_torsion
_geom_torsion_site_symmetry_1
Dy1 O4 C29 C30 -128.0(4) 2_666
Dy1 O4 C29 C28 50.9(6) 2_666
Dy1 O6 C46 C47 25.9(5) .
Dy1 O6 C46 C45 -154.6(4) .
Dy1 O2 C12 C11 -172.9(3) .
Dy1 O2 C12 C13 5.2(6) .
Dy1 O8 C58 C57 21.6(8) .
Dy1 O8 C58 C59 -156.4(4) .
Dy1 O7 C56 C57 8.3(8) .
Dy1 O7 C56 C55 -170.6(3) .
Dy1 N6 C47 C46 -18.8(5) .
Dy1 N6 C47 C48 159.8(4) .
Dy1 N6 C51 C50 -160.5(4) .
Dy1 N2 C13 C14 176.0(3) .
Dy1 N2 C13 C12 -5.8(5) .
Dy1 N2 C17 C16 -176.9(5) .
Dy2 O4 C29 C30 26.6(5) .
Dy2 O4 C29 C28 -154.4(4) .
Dy2 O6 C46 C47 -173.8(3) .
Dy2 O6 C46 C45 5.7(8) .
Dy2 O2 C12 C11 -24.8(7) .
Dy2 O2 C12 C13 153.3(3) .
Dy2 O9 C67 C66 172.4(4) .
Dy2 O9 C67 C68 -7.3(9) .
Dy2 O10 C69 C68 14.1(9) .
Dy2 O10 C69 C70 -165.7(4) .
Dy2 N4 C30 C29 -16.9(5) .
Dy2 N4 C30 C31 162.0(4) .
Dy2 N4 C34 C33 -160.7(4) .
O4 C29 C30 N4 -4.5(6) .
O4 C29 C30 C31 176.5(4) .
O4 C29 C28 C27 -178.0(5) .
O6 C46 C47 N6 -2.9(6) .
O6 C46 C47 C48 178.5(4) .
O6 C46 C45 C44 178.5(4) .
O2 C12 C13 N2 0.9(6) .
O2 C12 C13 C14 179.1(4) .
O9 C67 C66 C64 -54.1(7) .
O9 C67 C66 C65 -174.4(5) .
O9 C67 C66 C63 65.0(7) .
O9 C67 C68 C69 -3.4(10) .
O10 C69 C70 C72B 83.7(11) .
O10 C69 C70 C73B -25.9(12) .
O10 C69 C70 C71B -157.1(10) .
O10 C69 C70 C73A 15(2) .
O10 C69 C70 C72A 118.9(15) .
O10 C69 C70 C71A -110.4(16) .
O8 C58 C59 C61 -49.6(7) .
O8 C58 C59 C62 67.6(7) .
O8 C58 C59 C60 -172.0(7) .
O7 C56 C55 C54 -43.6(6) .
O7 C56 C55 C53 -166.2(5) .
O7 C56 C55 C52 75.1(5) .
N6 C47 C48 C49 4.7(7) .
N6 C47 C48 C43 -175.1(4) .
N6 C51 C50 C49 1.8(9) .
N5 C42 C39 C38 15.8(8) .
N5 C42 C39 C40 -160.9(5) .
O5 C36 C37 C38 -179.3(6) .
N1 C8 C5 C4 -168.7(6) .
N1 C8 C5 C6 8.9(9) .
O1 C2 C1A C6 180.0(6) .
C46 C47 C48 C49 -176.7(5) .
C46 C47 C48 C43 3.5(7) .
C47 N6 C51 C50 0.5(8) .
C47 C46 C45 C44 -2.0(7) .
C47 C48 C49 C50 -2.4(8) .
C47 C48 C43 N5 180.0(4) .
C47 C48 C43 C44 -2.8(7) .
C51 N6 C47 C46 177.6(4) .
C51 N6 C47 C48 -3.8(7) .
C48 C49 C50 C51 -0.7(9) .
C67 C68 C69 O10 0.0(10) .
C67 C68 C69 C70 179.8(6) .
C30 N4 C34 C33 1.0(7) .
C30 C29 C28 C27 1.0(7) .
C30 C31 C26 N3 178.9(4) .
C30 C31 C26 C27 -2.1(7) .
C30 C31 C32 C33 0.2(7) .
C18 O3 C19 C24 -0.1(9) .
C18 O3 C19 C20 178.4(6) .
C14 C15 C16 C17 -1.3(10) .
C57 C58 C59 C61 132.3(6) .
C57 C58 C59 C62 -110.5(6) .
C57 C58 C59 C60 9.9(9) .
C57 C56 C55 C54 137.5(5) .
C57 C56 C55 C53 14.9(7) .
C57 C56 C55 C52 -103.9(6) .
C45 C46 C47 N6 177.5(4) .
C45 C46 C47 C48 -1.1(7) .
C45 C44 C43 N5 176.8(5) .
C45 C44 C43 C48 -0.2(8) .
C41 C36 C37 C38 0.9(10) .
C41 C40 C39 C42 176.2(5) .
C41 C40 C39 C38 -0.5(8) .
C36 C41 C40 C39 0.5(9) .
C36 C37 C38 C39 -0.9(10) .
C58 C57 C56 O7 -11.7(8) .
C58 C57 C56 C55 167.1(5) .
C28 C29 C30 N4 176.5(4) .
C28 C29 C30 C31 -2.5(7) .
C28 C27 C26 N3 179.5(5) .
C28 C27 C26 C31 0.6(8) .
C66 C67 C68 C69 177.0(6) .
C49 C48 C43 N5 0.1(7) .
C49 C48 C43 C44 177.4(5) .
C56 C57 C58 O8 -2.8(9) .
C56 C57 C58 C59 175.2(5) .
C68 C67 C66 C64 125.5(6) .
C68 C67 C66 C65 5.3(8) .
C68 C67 C66 C63 -115.4(6) .
C68 C69 C70 C72B -96.1(11) .
C68 C69 C70 C73B 154.3(11) .
C68 C69 C70 C71B 23.1(12) .
C68 C69 C70 C73A -165(2) .
C68 C69 C70 C72A -60.9(16) .
C68 C69 C70 C71A 69.7(16) .
C15 C14 C13 N2 1.5(7) .
C15 C14 C13 C12 -176.6(5) .
C15 C14 C9 N1 0.0(7) .
C15 C14 C9 C10 177.2(5) .
C15 C16 C17 N2 0.8(10) .
C11 C10 C9 N1 179.0(5) .
C11 C10 C9 C14 2.0(8) .
C11 C12 C13 N2 179.1(4) .
C11 C12 C13 C14 -2.7(7) .
C43 N5 C42 C39 -179.3(5) .
C43 C48 C49 C50 177.4(5) .
C43 C44 C45 C46 2.7(8) .
C10 C11 C12 O2 177.1(4) .
C10 C11 C12 C13 -1.0(7) .
C42 N5 C43 C48 -133.9(5) .
C42 N5 C43 C44 49.0(7) .
C37 C38 C39 C42 -175.9(6) .
C37 C38 C39 C40 0.7(9) .
C4 C3 C2 O1 179.2(5) .
C4 C3 C2 C1A -0.5(9) .
C26 N3 C25 C22 -176.8(5) .
C26 C31 C30 N4 -175.8(4) .
C26 C31 C30 C29 3.2(7) .
C26 C31 C32 C33 177.6(5) .
C26 C27 C28 C29 0.0(8) .
C22 C21 C20 C19 -1.3(9) .
C23 C24 C19 O3 178.1(5) .
C23 C24 C19 C20 -0.2(9) .
C23 C22 C25 N3 -175.1(5) .
C23 C22 C21 C20 0.9(8) .
C25 N3 C26 C31 -138.2(5) .
C25 N3 C26 C27 42.8(7) .
C25 C22 C23 C24 -179.5(5) .
C25 C22 C21 C20 -179.8(5) .
C32 C31 C30 N4 1.7(7) .
C32 C31 C30 C29 -179.4(4) .
C32 C31 C26 N3 1.6(8) .
C32 C31 C26 C27 -179.4(5) .
C32 C33 C34 N4 0.8(8) .
C12 C11 C10 C9 1.4(8) .
C13 N2 C17 C16 0.9(8) .
C13 C14 C15 C16 0.2(8) .
C13 C14 C9 N1 177.1(4) .
C13 C14 C9 C10 -5.7(7) .
C34 N4 C30 C29 178.7(4) .
C34 N4 C30 C31 -2.3(7) .
C34 C33 C32 C31 -1.4(8) .
C9 N1 C8 C5 -178.1(5) .
C9 C14 C15 C16 177.5(6) .
C9 C14 C13 N2 -175.8(4) .
C9 C14 C13 C12 6.1(7) .
C3 C4 C5 C6 0.7(9) .
C3 C4 C5 C8 178.4(6) .
C3 C2 C1A C6 -0.3(9) .
C8 N1 C9 C14 -143.5(5) .
C8 N1 C9 C10 39.4(8) .
C5 C4 C3 C2 0.3(9) .
C5 C6 C1A C2 1.4(10) .
C40 C41 C36 O5 179.5(6) .
C40 C41 C36 C37 -0.7(10) .
C17 N2 C13 C14 -2.0(7) .
C17 N2 C13 C12 176.1(5) .
C1 O1 C2 C3 -176.7(5) .
C1 O1 C2 C1A 3.0(8) .
C21 C22 C23 C24 -0.2(8) .
C21 C22 C25 N3 5.6(8) .
C21 C20 C19 O3 -177.5(5) .
C21 C20 C19 C24 1.0(9) .
C35 O5 C36 C41 -177.5(7) .
C35 O5 C36 C37 2.6(11) .
C19 C24 C23 C22 -0.2(9) .
C1A C6 C5 C4 -1.5(9) .
C1A C6 C5 C8 -179.2(6) .
